data_7009082
loop_
_publ_author_name
'Hesschenbrouck, Jo\"elle'
'Solari, Euro'
'Floriani, Carlo'
'Re, Nazzareno'
'Rizzoli, Corrado'
'Chiesi-Villa, Angiola'

_publ_section_title
;
 Chromium-(II) and -(III) over a planar oxo surface modelled by
 calix[4]arene anions: redox chemistry and formation of Cr--C
 functionalities
;
_journal_issue 2
_journal_name_full 'Journal of the Chemical Society, Dalton Transactions'
_journal_page_first 191
_journal_paper_doi 10.1039/a908499a
_journal_year 2000
_chemical_formula_sum 'C61 H73 Cl Cr N3 O4'
_chemical_formula_weight 999.72
_space_group_IT_number 14
_symmetry_cell_setting monoclinic
_symmetry_space_group_name_Hall '-P 2yn'
_symmetry_space_group_name_H-M 'P 1 21/n 1'
_atom_sites_solution_hydrogens geom
_atom_sites_solution_primary direct
_atom_sites_solution_secondary difmap
_cell_angle_alpha 90.00(0)
_cell_angle_beta 109.26(2)
_cell_angle_gamma 90.00(0)
_cell_formula_units_Z 4.00
_cell_length_a 15.408(3)
_cell_length_b 23.553(5)
_cell_length_c 16.322(3)
_cell_measurement_reflns_used 185
_cell_measurement_temperature 150
_cell_volume 5592(2)
_computing_cell_refinement 'DENZO/HKL Software'
_computing_data_collection 'DENZO/HKL Software'
_computing_data_reduction 'DENZO/HKL Software'
_computing_structure_refinement 'SHELXS-93 (Sheldrick, 1993)'
_computing_structure_solution 'SHELXS-76 (Sheldrick, 1976)'
_diffrn_ambient_temperature 185
_diffrn_measurement_device 'MAR345 Imaging Plate'
_diffrn_radiation_monochromator graphite
_diffrn_radiation_source fine-focussealedtube
_diffrn_radiation_type MoK\a
_diffrn_radiation_wavelength 0.71069
_diffrn_reflns_av_R_equivalents 0.0589
_diffrn_reflns_av_sigmaI/netI 0.0548
_diffrn_reflns_limit_h_max 19
_diffrn_reflns_limit_h_min -19
_diffrn_reflns_limit_k_max 30
_diffrn_reflns_limit_k_min -30
_diffrn_reflns_limit_l_max 21
_diffrn_reflns_limit_l_min -21
_diffrn_reflns_number 42014
_diffrn_reflns_theta_max 27.49
_diffrn_reflns_theta_min 1.58
_exptl_absorpt_coefficient_mu 0.2922
_exptl_absorpt_correction_T_max 1.000
_exptl_absorpt_correction_T_min 0.977
_exptl_absorpt_correction_type none
_exptl_crystal_colour violet
_exptl_crystal_density_diffrn 1.1875
_exptl_crystal_density_meas ?
_exptl_crystal_density_method not_measured
_exptl_crystal_description prism
_exptl_crystal_F_000 2132.0
_exptl_crystal_size_max 0.33
_exptl_crystal_size_mid 0.22
_exptl_crystal_size_min 0.17
_refine_diff_density_max 0.65
_refine_diff_density_min -0.49
_refine_diff_density_rms 0.00
_refine_ls_extinction_method none
_refine_ls_goodness_of_fit_all 1.719
_refine_ls_goodness_of_fit_obs 1.040
_refine_ls_hydrogen_treatment not_refined
_refine_ls_matrix_type full
_refine_ls_number_parameters 625
_refine_ls_number_reflns 7865
_refine_ls_number_restraints 47
_refine_ls_restrained_S_all 1.715
_refine_ls_restrained_S_obs 1.037
_refine_ls_R_factor_all 0.1532
_refine_ls_R_factor_obs 0.0645
_refine_ls_shift/esd_max 0.000
_refine_ls_shift/esd_mean 0.000
_refine_ls_structure_factor_coef Fsqd
_refine_ls_weighting_details 'w=1/[\s^2^(Fo^2^)+( 0.0999)^2^+   6.03P] where P=(Fo^2^+2Fc^2^)/3'
_refine_ls_weighting_scheme calc
_refine_ls_wR_factor_all 0.3196
_refine_ls_wR_factor_obs 0.1625
_reflns_number_observed 7865
_reflns_number_total 10930
_reflns_observed_criterion >2sigma(I)
_cod_data_source_file a908499a.txt
_cod_data_source_block COMPLEX_3
_cod_depositor_comments
;
The following automatic conversions were performed:

'_exptl_crystal_density_meas' value 'not_measured' was changed to '?'
- the value is perceived as not measured.

Automatic conversion script
Id: cif_fix_values 3008 2015-01-20 13:52:24Z robertas 

The following automatic conversions were performed:

'_refine_ls_weighting_scheme' value 'calc w=1/[\s^2^(Fo^2^)+(
0.0999)^2^+ 6.03P] where P=(Fo^2^+2Fc^2^)/3' was changed to 'calc'.
New tag '_refine_ls_weighting_details' was created. The value of the
new tag was set to 'w=1/[\s^2^(Fo^2^)+( 0.0999)^2^+ 6.03P] where
P=(Fo^2^+2Fc^2^)/3'.

Automatic conversion script
Id: cif_fix_values 3143 2015-03-26 13:38:13Z robertas 
;
_cod_original_cell_volume 5592.(2)
_cod_original_sg_symbol_H-M P21/N
_cod_original_formula_sum C61H73ClCrN3O4
_cod_database_code 7009082

loop_
_symmetry_equiv_pos_as_xyz
'x, y, z'
'-x+1/2, y+1/2, -z+1/2'
'-x, -y, -z'
'x-1/2, -y-1/2, z-1/2'

loop_
_atom_site_aniso_label
_atom_site_aniso_U_11
_atom_site_aniso_U_22
_atom_site_aniso_U_33
_atom_site_aniso_U_23
_atom_site_aniso_U_13
_atom_site_aniso_U_12
CR1 0.0245(3) 0.0250(3) 0.0251(3) -0.0012(2) 0.0075(2) -0.0003(2)
CL1 0.0410(5) 0.0679(6) 0.0259(4) 0.0091(4) 0.0099(4) 0.0140(4)
O1 0.0248(10) 0.0256(11) 0.0270(11) 0.0009(8) 0.0081(9) 0.0007(8)
O2 0.0287(11) 0.0285(11) 0.0271(11) -0.0068(9) 0.0092(10) 0.0025(9)
O3 0.0655(18) 0.0531(16) 0.0566(16) 0.0274(13) 0.0424(15) 0.0346(14)
O4 0.0249(10) 0.0277(11) 0.0282(11) 0.0004(8) 0.0065(9) 0.0019(8)
N1 0.0335(16) 0.0356(17) 0.0774(24) -0.0206(16) 0.0200(17) -0.0092(13)
N2 0.0303(14) 0.0412(16) 0.0312(15) -0.0059(12) 0.0035(13) -0.0003(12)
N3 0.0720(29) 0.1669(56) 0.0628(28) -0.0404(32) 0.0357(25) -0.0328(33)
C1 0.0235(14) 0.0244(15) 0.0249(15) 0.0005(11) 0.0064(13) -0.0018(11)
C2 0.0266(15) 0.0279(16) 0.0241(15) 0.0009(12) 0.0078(13) 0.0020(12)
C3 0.0331(16) 0.0254(16) 0.0329(17) 0.0030(12) 0.0098(14) 0.0000(12)
C4 0.0296(16) 0.0319(17) 0.0404(19) 0.0040(14) 0.0120(15) 0.0002(13)
C5 0.0278(16) 0.0337(18) 0.0370(18) 0.0036(14) 0.0137(15) 0.0007(13)
C6 0.0232(14) 0.0307(16) 0.0263(15) 0.0016(12) 0.0073(13) 0.0021(12)
C7 0.0272(15) 0.0322(16) 0.0274(16) 0.0008(12) 0.0111(13) 0.0016(12)
C8 0.0275(15) 0.0293(16) 0.0261(15) -0.0002(12) 0.0123(13) 0.0065(12)
C9 0.0280(16) 0.0350(18) 0.0298(16) -0.0026(13) 0.0095(14) 0.0016(13)
C10 0.0340(17) 0.0400(19) 0.0288(17) -0.0003(14) 0.0109(15) 0.0081(14)
C11 0.0371(17) 0.0367(18) 0.0289(16) 0.0026(13) 0.0143(15) 0.0115(14)
C12 0.0298(15) 0.0266(16) 0.0314(16) 0.0018(12) 0.0141(14) 0.0088(12)
C13 0.0232(14) 0.0267(15) 0.0264(15) -0.0032(12) 0.0087(13) 0.0059(11)
C14 0.0418(19) 0.0254(16) 0.0405(19) 0.0023(13) 0.0220(16) 0.0063(13)
C15 0.0285(15) 0.0206(14) 0.0327(16) -0.0011(12) 0.0125(14) -0.0002(12)
C16 0.0300(16) 0.0245(16) 0.0348(17) 0.0016(12) 0.0115(14) 0.0008(12)
C17 0.0320(16) 0.0277(16) 0.0338(17) 0.0039(13) 0.0135(14) 0.0005(13)
C18 0.0321(16) 0.0271(16) 0.0361(17) 0.0034(13) 0.0174(14) 0.0003(12)
C19 0.0268(14) 0.0218(15) 0.0322(16) -0.0004(12) 0.0107(14) -0.0015(11)
C20 0.0295(15) 0.0230(15) 0.0282(16) 0.0026(12) 0.0119(14) -0.0001(12)
C21 0.0254(14) 0.0276(16) 0.0364(17) 0.0017(13) 0.0139(14) -0.0002(12)
C22 0.0238(14) 0.0256(15) 0.0340(17) 0.0036(12) 0.0132(14) 0.0039(12)
C23 0.0337(16) 0.0298(16) 0.0325(17) 0.0041(13) 0.0181(14) 0.0050(13)
C24 0.0306(16) 0.0292(16) 0.0338(17) -0.0003(13) 0.0142(14) 0.0049(13)
C25 0.0305(16) 0.0237(15) 0.0365(17) -0.0023(12) 0.0146(14) 0.0014(12)
C26 0.0247(15) 0.0244(15) 0.0313(16) 0.0033(12) 0.0118(14) 0.0040(12)
C27 0.0224(14) 0.0236(15) 0.0300(16) 0.0015(12) 0.0104(13) 0.0045(11)
C28 0.0278(15) 0.0258(16) 0.0321(16) 0.0041(12) 0.0118(14) 0.0026(12)
C29 0.0378(19) 0.0344(20) 0.0679(26) 0.0048(17) 0.0206(19) -0.0072(15)
C33 0.0315(18) 0.0591(24) 0.0310(19) -0.0020(16) -0.0017(16) 0.0050(16)
C37 0.0427(19) 0.0325(18) 0.0366(18) 0.0091(14) 0.0186(16) 0.0034(14)
C38 0.0781(30) 0.0467(23) 0.0382(21) 0.0046(17) 0.0208(21) -0.0099(20)
C39 0.0501(22) 0.0489(22) 0.0474(22) 0.0205(17) 0.0222(19) 0.0119(17)
C40 0.0528(22) 0.0385(20) 0.0528(22) 0.0159(17) 0.0277(19) 0.0054(17)
C41 0.0463(20) 0.0365(19) 0.0359(18) -0.0057(15) 0.0171(17) 0.0028(15)
C42 0.1201(51) 0.1702(69) 0.0922(43) -0.0904(47) 0.0711(41) -0.0828(51)
C43 0.1682(63) 0.0603(31) 0.0455(26) -0.0118(23) 0.0442(34) -0.0039(35)
C44 0.1299(53) 0.1115(48) 0.0567(30) -0.0289(31) 0.0114(34) 0.0711(42)
C45 0.0441(19) 0.0356(18) 0.0310(17) -0.0113(14) 0.0131(16) 0.0019(15)
C46 0.0559(30) 0.0409(29) 0.2087(81) -0.0124(36) -0.0425(41) -0.0052(23)
C47 0.047(3) 0.076(5) 0.277(12) -0.038(6) -0.038(5) -0.008(3)
C48 0.0717(40) 0.0800(47) 0.2255(96) -0.0557(54) 0.0519(53) -0.0511(36)
C49 0.1380(66) 0.0786(44) 0.1341(62) -0.0125(41) 0.0389(55) -0.0687(45)
C50 0.1027(41) 0.0498(28) 0.0815(35) -0.0015(25) 0.0198(32) -0.0411(27)
C51 0.0337(18) 0.0461(21) 0.0387(19) -0.0140(16) 0.0002(16) -0.0010(15)
C52 0.0361(19) 0.0375(20) 0.0569(24) -0.0117(17) 0.0058(19) -0.0096(15)
C53 0.0367(19) 0.0416(20) 0.0492(22) 0.0023(16) 0.0129(18) -0.0032(15)
C54 0.0359(18) 0.0437(21) 0.0335(18) -0.0038(15) 0.0079(16) -0.0039(15)
C55 0.0322(17) 0.0380(19) 0.0304(17) -0.0081(14) 0.0024(15) -0.0051(14)
C56 0.0549(25) 0.0692(28) 0.0317(20) 0.0056(18) 0.0037(19) -0.0095(20)
C57 0.0930(42) 0.1071(47) 0.0631(33) -0.0280(31) 0.0258(33) -0.0233(35)
C58 0.0767(35) 0.1107(46) 0.0508(27) -0.0009(29) 0.0271(27) -0.0179(32)
C59 0.0615(29) 0.1090(44) 0.0449(25) -0.0024(26) 0.0221(24) 0.0062(28)
C60 0.1162(51) 0.1054(48) 0.0701(36) -0.0210(33) 0.0393(37) -0.0327(39)
C61 0.0993(47) 0.1767(75) 0.0690(37) -0.0379(43) 0.0497(36) -0.0713(49)

loop_
_atom_site_label
_atom_site_fract_x
_atom_site_fract_y
_atom_site_fract_z
_atom_site_U_iso_or_equiv
_atom_site_thermal_displace_type
_atom_site_calc_flag
_atom_site_calc_attached_atom
_atom_site_aniso_ratio
_atom_site_occupancy
CR1 0.26028(3) 0.13477(2) -0.00306(3) 0.0250(2) aniso . . 1.13 1.0000
CL1 0.24239(6) 0.17087(4) -0.14105(5) 0.0452(3) aniso . . 3.09 1.0000
O1 0.3610(1) 0.1829(1) 0.0500(1) 0.0259(6) aniso . . 1.13 1.0000
O2 0.3715(1) 0.0755(1) -0.0094(1) 0.0281(7) aniso . . 1.90 1.0000
O3 0.2875(2) 0.0936(1) 0.1000(2) 0.0529(11) aniso . . 4.44 1.0000
O4 0.1762(1) 0.1847(1) 0.0246(1) 0.0275(8) aniso . . 1.30 1.0000
N1 0.1535(2) 0.0735(1) -0.0621(2) 0.0484(13) aniso . . 3.54 1.0000
N2 0.5117(2) 0.2225(1) 0.2917(2) 0.0358(10) aniso . . 1.86 1.0000
N3 0.4711(3) 0.1752(3) 0.6222(3) 0.0973(25) aniso . . 4.23 1.0000
C1 0.3992(2) 0.2280(1) 0.0263(2) 0.0247(10) aniso . . 1.27 1.0000
C2 0.3669(2) 0.2830(1) 0.0319(2) 0.0263(9) aniso . . 1.24 1.0000
C3 0.4208(2) 0.3289(1) 0.0255(2) 0.0307(11) aniso . . 1.45 1.0000
C4 0.5041(2) 0.3225(1) 0.0102(2) 0.0339(12) aniso . . 1.46 1.0000
C5 0.5292(2) 0.2674(1) -0.0051(2) 0.0321(11) aniso . . 1.56 1.0000
C6 0.4775(2) 0.2203(1) 0.0007(2) 0.0270(10) aniso . . 1.39 1.0000
C7 0.5003(2) 0.1614(1) -0.0219(2) 0.0284(10) aniso . . 1.36 1.0000
C8 0.5197(2) 0.1198(1) 0.0529(2) 0.0268(10) aniso . . 1.91 1.0000
C9 0.6029(2) 0.1234(1) 0.1201(2) 0.0309(11) aniso . . 1.37 1.0000
C10 0.6237(2) 0.0898(2) 0.1944(2) 0.0341(11) aniso . . 1.74 1.0000
C11 0.5558(2) 0.0522(1) 0.1993(2) 0.0334(11) aniso . . 2.07 1.0000
C12 0.4720(2) 0.0459(1) 0.1334(2) 0.0283(10) aniso . . 2.14 1.0000
C13 0.4557(2) 0.0796(1) 0.0594(2) 0.0253(10) aniso . . 2.02 1.0000
C14 0.4041(2) 0.0020(1) 0.1438(2) 0.0338(11) aniso . . 2.17 1.0000
C15 0.3455(2) 0.0206(1) 0.1980(2) 0.0267(10) aniso . . 1.63 1.0000
C16 0.3496(2) -0.0061(1) 0.2748(2) 0.0295(11) aniso . . 1.45 1.0000
C17 0.2927(2) 0.0093(1) 0.3219(2) 0.0305(12) aniso . . 1.45 1.0000
C18 0.2281(2) 0.0521(1) 0.2867(2) 0.0302(11) aniso . . 1.71 1.0000
C19 0.2211(2) 0.0804(1) 0.2102(2) 0.0267(9) aniso . . 1.51 1.0000
C20 0.2837(2) 0.0657(1) 0.1674(2) 0.0263(11) aniso . . 1.46 1.0000
C21 0.1509(2) 0.1265(1) 0.1719(2) 0.0289(11) aniso . . 1.68 1.0000
C22 0.1925(2) 0.1853(1) 0.1766(2) 0.0269(10) aniso . . 1.83 1.0000
C23 0.2161(2) 0.2150(1) 0.2544(2) 0.0302(11) aniso . . 1.85 1.0000
C24 0.2547(2) 0.2692(1) 0.2650(2) 0.0304(10) aniso . . 1.59 1.0000
C25 0.2734(2) 0.2913(1) 0.1930(2) 0.0294(11) aniso . . 1.71 1.0000
C26 0.2514(2) 0.2634(1) 0.1139(2) 0.0262(10) aniso . . 1.64 1.0000
C27 0.2064(2) 0.2101(1) 0.1034(2) 0.0249(10) aniso . . 1.71 1.0000
C28 0.2719(2) 0.2912(1) 0.0386(2) 0.0281(10) aniso . . 1.46 1.0000
C29 0.5662(2) 0.3731(2) 0.0090(3) 0.0459(14) aniso . . 2.71 1.0000
C30A 0.6621(5) 0.3624(3) 0.0714(5) 0.0435(13) iso . . 2.82 0.7000
C31A 0.5747(5) 0.3765(3) -0.0839(5) 0.0359(12) iso . . 1.99 0.7000
C32A 0.5277(5) 0.4284(3) 0.0246(5) 0.0539(15) iso . . 2.56 0.7000
C30B 0.6553(13) 0.3596(8) -0.0005(12) 0.0473(13) iso . . 2.60 0.3000
C31B 0.5170(12) 0.4167(8) -0.0573(11) 0.0455(14) iso . . 2.56 0.3000
C32B 0.5853(13) 0.4060(8) 0.0998(13) 0.0387(13) iso . . 1.74 0.3000
C33 0.7173(2) 0.0943(2) 0.2659(2) 0.1186(33) aniso . . 8.12 1.0000
C34A 0.7004(8) 0.1141(5) 0.3498(8) 0.0891(27) iso . . 5.15 0.5000
C35A 0.7799(11) 0.1362(7) 0.2496(10) 0.1042(30) iso . . 7.61 0.5000
C36A 0.7598(9) 0.0356(6) 0.2893(9) 0.0367(12) iso . . 2.38 0.5000
C34B 0.7349(8) 0.1565(5) 0.2993(7) 0.1231(36) iso . . 9.37 0.5000
C35B 0.7923(6) 0.0831(4) 0.2228(6) 0.1560(48) iso . . 11.46 0.5000
C36B 0.7320(8) 0.0537(5) 0.3388(8) 0.1250(45) iso . . 10.12 0.5000
C37 0.2996(2) -0.0174(1) 0.4096(2) 0.1183(42) aniso . . 5.62 1.0000
C38 0.3356(3) 0.0279(2) 0.4803(2) 0.0806(24) aniso . . 4.96 1.0000
C39 0.3644(3) -0.0684(2) 0.4316(2) 0.0424(14) aniso . . 2.71 1.0000
C40 0.2052(3) -0.0377(2) 0.4089(3) 0.0459(14) aniso . . 2.80 1.0000
C41 0.2701(2) 0.3047(2) 0.3476(2) 0.0428(13) aniso . . 1.48 1.0000
C42 0.3584(5) 0.3366(4) 0.3726(4) 0.0386(12) aniso . . 1.51 1.0000
C43 0.2729(5) 0.2692(2) 0.4253(3) 0.0355(11) aniso . . 2.11 1.0000
C44 0.1922(5) 0.3456(3) 0.3319(4) 0.0545(16) aniso . . 2.68 1.0000
C45 0.3751(2) 0.0407(2) -0.0805(2) 0.0877(28) aniso . . 2.59 1.0000
C46 0.0800(4) 0.0865(2) -0.1262(6) 0.0779(23) aniso . . 2.61 1.0000
C47 0.0087(4) 0.0487(3) -0.1625(7) 0.0706(21) aniso . . 2.70 1.0000
C48 0.0133(5) -0.0029(3) -0.1320(7) 0.0951(29) aniso . . 2.42 1.0000
C49 0.0902(6) -0.0185(3) -0.0656(5) 0.1096(34) aniso . . 4.93 1.0000
C50 0.1578(4) 0.0207(2) -0.0314(4) 0.1027(41) aniso . . 0.00 1.0000
C51 0.4516(2) 0.1794(2) 0.2659(2) 0.0337(18) aniso . . 0.00 1.0000
C52 0.4308(2) 0.1473(2) 0.3268(3) 0.0361(19) aniso . . 0.00 1.0000
C53 0.4707(2) 0.1596(2) 0.4139(3) 0.0367(19) aniso . . 0.00 1.0000
C54 0.5324(2) 0.2040(2) 0.4387(2) 0.0359(18) aniso . . 0.00 1.0000
C55 0.5518(2) 0.2350(2) 0.3761(2) 0.0322(17) aniso . . 0.00 1.0000
C56 0.5336(3) 0.2572(2) 0.2262(2) 0.0549(25) aniso . . 0.00 1.0000
C57 0.4234(4) 0.1434(3) 0.6592(4) 0.0930(42) aniso . . 0.00 1.0000
C58 0.3906(4) 0.1631(3) 0.7227(3) 0.0767(35) aniso . . 0.00 1.0000
C59 0.4106(4) 0.2168(3) 0.7522(3) 0.0615(29) aniso . . 0.00 1.0000
C60 0.4612(5) 0.2492(3) 0.7158(4) 0.1162(51) aniso . . 0.00 1.0000
C61 0.4890(5) 0.2269(4) 0.6515(4) 0.0993(47) aniso . . 0.00 1.0000
H3 0.40020(0) 0.36520(0) 0.03120(0) 0.0500(0) iso calc C3 1.00 1.0000
H5 0.58210(0) 0.26230(0) -0.01980(0) 0.0500(0) iso calc C5 1.00 1.0000
H71 0.44950(0) 0.14720(0) -0.07050(0) 0.0500(0) iso calc C7 1.00 1.0000
H72 0.55400(0) 0.16330(0) -0.04070(0) 0.0500(0) iso calc C7 1.00 1.0000
H9 0.64640(0) 0.14950(0) 0.11590(0) 0.0500(0) iso calc C9 1.00 1.0000
H11 0.56710(0) 0.03040(0) 0.24940(0) 0.0500(0) iso calc C11 1.00 1.0000
H141 0.43860(0) -0.03130(0) 0.17040(0) 0.0500(0) iso calc C14 1.00 1.0000
H142 0.36400(0) -0.00850(0) 0.08660(0) 0.0500(0) iso calc C14 1.00 1.0000
H16 0.39200(0) -0.03530(0) 0.29570(0) 0.0500(0) iso calc C16 1.00 1.0000
H18 0.18860(0) 0.06270(0) 0.31650(0) 0.0500(0) iso calc C18 1.00 1.0000
H211 0.10640(0) 0.12700(0) 0.20280(0) 0.0500(0) iso calc C21 1.00 1.0000
H212 0.11750(0) 0.11750(0) 0.11180(0) 0.0500(0) iso calc C21 1.00 1.0000
H23 0.20630(0) 0.19780(0) 0.30220(0) 0.0500(0) iso calc C23 1.00 1.0000
H25 0.30190(0) 0.32670(0) 0.19830(0) 0.0500(0) iso calc C25 1.00 1.0000
H281 0.26080(0) 0.33160(0) 0.04110(0) 0.0500(0) iso calc C28 1.00 1.0000
H282 0.22690(0) 0.27710(0) -0.01470(0) 0.0500(0) iso calc C28 1.00 1.0000
H301 0.68410(0) 0.32640(0) 0.05790(0) 0.0500(0) iso calc C30A 1.00 0.7000
H302 0.66180(0) 0.36220(0) 0.12940(0) 0.0500(0) iso calc C30A 1.00 0.7000
H303 0.70280(0) 0.39200(0) 0.06450(0) 0.0500(0) iso calc C30A 1.00 0.7000
H304 0.68800(0) 0.33340(0) 0.04260(0) 0.0500(0) iso calc C30A 1.00 0.3000
H305 0.69100(0) 0.39470(0) 0.00610(0) 0.0500(0) iso calc C30A 1.00 0.3000
H306 0.64610(0) 0.34480(0) -0.05740(0) 0.0500(0) iso calc C31A 1.00 0.3000
H311 0.59920(0) 0.34170(0) -0.09750(0) 0.0500(0) iso calc C31A 1.00 0.7000
H312 0.61410(0) 0.40750(0) -0.08690(0) 0.0500(0) iso calc C31A 1.00 0.7000
H313 0.51450(0) 0.38280(0) -0.12640(0) 0.0500(0) iso calc C31A 1.00 0.7000
H314 0.45920(0) 0.42530(0) -0.05070(0) 0.0500(0) iso calc C32A 1.00 0.3000
H315 0.50940(0) 0.40300(0) -0.11380(0) 0.0500(0) iso calc C31A 1.00 0.3000
H326 0.46710(0) 0.43320(0) -0.01640(0) 0.0500(0) iso calc C32A 1.00 0.7000
H321 0.56650(0) 0.45880(0) 0.01750(0) 0.0500(0) iso calc C32A 1.00 0.7000
H322 0.52510(0) 0.42940(0) 0.08240(0) 0.0500(0) iso calc C32A 1.00 0.7000
H323 0.52770(0) 0.41670(0) 0.10590(0) 0.0500(0) iso calc C32A 1.00 0.3000
H324 0.61960(0) 0.44050(0) 0.09800(0) 0.0500(0) iso calc C32A 1.00 0.3000
H325 0.61970(0) 0.38290(0) 0.14610(0) 0.0500(0) iso calc C30A 1.00 0.3000
H316 0.55440(0) 0.45100(0) -0.04680(0) 0.0500(0) iso calc C32A 1.00 0.3000
H341 0.66100(0) 0.08870(0) 0.36380(0) 0.0500(0) iso calc C34A 1.00 0.5000
H342 0.67420(0) 0.15170(0) 0.33920(0) 0.0500(0) iso calc C34A 1.00 0.5000
H343 0.75920(0) 0.11630(0) 0.39510(0) 0.0500(0) iso calc C34A 1.00 0.5000
H344 0.72410(0) 0.18200(0) 0.25060(0) 0.0500(0) iso calc C35A 1.00 0.5000
H345 0.79790(0) 0.16070(0) 0.33640(0) 0.0500(0) iso calc C35A 1.00 0.5000
H346 0.69480(0) 0.16620(0) 0.33110(0) 0.0500(0) iso calc C34A 1.00 0.5000
H351 0.83740(0) 0.13560(0) 0.29670(0) 0.0500(0) iso calc C35A 1.00 0.5000
H352 0.75360(0) 0.17250(0) 0.24200(0) 0.0500(0) iso calc C35A 1.00 0.5000
H353 0.79260(0) 0.12480(0) 0.19680(0) 0.0500(0) iso calc C35A 1.00 0.5000
H354 0.78330(0) 0.10810(0) 0.17460(0) 0.0500(0) iso calc C35A 1.00 0.5000
H355 0.78700(0) 0.04410(0) 0.20210(0) 0.0500(0) iso calc C36A 1.00 0.5000
H356 0.85210(0) 0.08850(0) 0.26430(0) 0.0500(0) iso calc C35A 1.00 0.5000
H361 0.71600(0) 0.01100(0) 0.30140(0) 0.0500(0) iso calc C36A 1.00 0.5000
H362 0.81380(0) 0.03850(0) 0.33910(0) 0.0500(0) iso calc C36A 1.00 0.5000
H363 0.77540(0) 0.02100(0) 0.24110(0) 0.0500(0) iso calc C36A 1.00 0.5000
H364 0.79240(0) 0.06010(0) 0.38070(0) 0.0500(0) iso calc C36A 1.00 0.5000
H365 0.72770(0) 0.01590(0) 0.31790(0) 0.0500(0) iso calc C36A 1.00 0.5000
H366 0.68670(0) 0.06040(0) 0.36650(0) 0.0500(0) iso calc C34A 1.00 0.5000
H381 0.29610(0) 0.06040(0) 0.46710(0) 0.0500(0) iso calc C38 1.00 1.0000
H382 0.39690(0) 0.03950(0) 0.48280(0) 0.0500(0) iso calc C38 1.00 1.0000
H383 0.33880(0) 0.01290(0) 0.53580(0) 0.0500(0) iso calc C38 1.00 1.0000
H391 0.36720(0) -0.08360(0) 0.48730(0) 0.0500(0) iso calc C39 1.00 1.0000
H392 0.42500(0) -0.05690(0) 0.43400(0) 0.0500(0) iso calc C39 1.00 1.0000
H393 0.34240(0) -0.09730(0) 0.38820(0) 0.0500(0) iso calc C39 1.00 1.0000
H401 0.16290(0) -0.00650(0) 0.39490(0) 0.0500(0) iso calc C40 1.00 1.0000
H402 0.20950(0) -0.05280(0) 0.46460(0) 0.0500(0) iso calc C40 1.00 1.0000
H403 0.18320(0) -0.06700(0) 0.36550(0) 0.0500(0) iso calc C40 1.00 1.0000
H421 0.40840(0) 0.31130(0) 0.38270(0) 0.0500(0) iso calc C42 1.00 1.0000
H422 0.36440(0) 0.35890(0) 0.42360(0) 0.0500(0) iso calc C42 1.00 1.0000
H423 0.35730(0) 0.36250(0) 0.32570(0) 0.0500(0) iso calc C42 1.00 1.0000
H431 0.32210(0) 0.24260(0) 0.43740(0) 0.0500(0) iso calc C43 1.00 1.0000
H432 0.21530(0) 0.24900(0) 0.41300(0) 0.0500(0) iso calc C43 1.00 1.0000
H433 0.28090(0) 0.29350(0) 0.47450(0) 0.0500(0) iso calc C43 1.00 1.0000
H441 0.13650(0) 0.32710(0) 0.31620(0) 0.0500(0) iso calc C44 1.00 1.0000
H442 0.19490(0) 0.37180(0) 0.28570(0) 0.0500(0) iso calc C44 1.00 1.0000
H443 0.20290(0) 0.36830(0) 0.38390(0) 0.0500(0) iso calc C44 1.00 1.0000
H451 0.31540(0) 0.04010(0) -0.12470(0) 0.0500(0) iso calc C45 1.00 1.0000
H452 0.39280(0) 0.00290(0) -0.06080(0) 0.0500(0) iso calc C45 1.00 1.0000
H453 0.41900(0) 0.05640(0) -0.10480(0) 0.0500(0) iso calc C45 1.00 1.0000
H46 0.07480(0) 0.12280(0) -0.15090(0) 0.0500(0) iso calc C46 1.00 1.0000
H47 -0.04340(0) 0.05980(0) -0.20590(0) 0.0500(0) iso calc C47 1.00 1.0000
H48 -0.03310(0) -0.02860(0) -0.15290(0) 0.0500(0) iso calc C48 1.00 1.0000
H49 0.09640(0) -0.05500(0) -0.04220(0) 0.0500(0) iso calc C49 1.00 1.0000
H50 0.20950(0) 0.00980(0) 0.01490(0) 0.0500(0) iso calc C50 1.00 1.0000
H51 0.42400(0) 0.17140(0) 0.20670(0) 0.0500(0) iso calc C51 1.00 1.0000
H52 0.38900(0) 0.11730(0) 0.30970(0) 0.0500(0) iso calc C52 1.00 1.0000
H53 0.45660(0) 0.13770(0) 0.45540(0) 0.0500(0) iso calc C53 1.00 1.0000
H54 0.55990(0) 0.21260(0) 0.49730(0) 0.0500(0) iso calc C54 1.00 1.0000
H55 0.59410(0) 0.26480(0) 0.39230(0) 0.0500(0) iso calc C55 1.00 1.0000
H561 0.49960(0) 0.24320(0) 0.16910(0) 0.0500(0) iso calc C56 1.00 1.0000
H562 0.59800(0) 0.25480(0) 0.23510(0) 0.0500(0) iso calc C56 1.00 1.0000
H563 0.51660(0) 0.29590(0) 0.23130(0) 0.0500(0) iso calc C56 1.00 1.0000
H57 0.40160(0) 0.09810(0) 0.63840(0) 0.0500(0) iso calc C57 1.00 1.0000
H58 0.36190(0) 0.13530(0) 0.75430(0) 0.0500(0) iso calc C58 1.00 1.0000
H59 0.38250(0) 0.23100(0) 0.79620(0) 0.0500(0) iso calc C59 1.00 1.0000
H60 0.46240(0) 0.29310(0) 0.72310(0) 0.0500(0) iso calc C60 1.00 1.0000
H61 0.52250(0) 0.25090(0) 0.62190(0) 0.0500(0) iso calc C61 1.00 1.0000

loop_
_atom_type_symbol
_atom_type_description
_atom_type_scat_dispersion_real
_atom_type_scat_dispersion_imag
_atom_type_scat_source
C C 0.0033 0.0016 'International Tables Vol C Tables 4.2.6.8 and 6.1.1.4'
H H 0.0000 0.0000 'International Tables Vol C Tables 4.2.6.8 and 6.1.1.4'
N N 0.0061 0.0033 'International Tables Vol C Tables 4.2.6.8 and 6.1.1.4'
O O 0.0106 0.0060 'International Tables Vol C Tables 4.2.6.8 and 6.1.1.4'
Cl Cl 0.1484 0.1585 'International Tables Vol C Tables 4.2.6.8 and 6.1.1.4'
Cr Cr 0.3209 0.6236 'International Tables Vol C Tables 4.2.6.8 and 6.1.1.4'

loop_
_geom_angle_atom_site_label_1
_geom_angle_atom_site_label_2
_geom_angle_atom_site_label_3
_geom_angle
_geom_angle_publ_flag
O4 CR1 N1 92.3(1) yes
O3 CR1 N1 88.1(1) yes
O3 CR1 O4 94.3(1) yes
O2 CR1 N1 92.6(1) yes
O2 CR1 O4 169.6(1) yes
O2 CR1 O3 76.7(1) yes
O1 CR1 N1 174.9(1) yes
O1 CR1 O4 92.3(1) yes
O1 CR1 O3 89.6(1) yes
O1 CR1 O2 82.5(1) yes
CL1 CR1 N1 89.0(1) yes
CL1 CR1 O4 97.5(1) yes
CL1 CR1 O3 168.0(1) yes
CL1 CR1 O2 91.8(1) yes
CL1 CR1 O1 92.4(1) yes
CR1 O1 C1 136.2(2) yes
CR1 O2 C45 128.8(2) yes
CR1 O2 C13 115.9(2) yes
C13 O2 C45 114.3(2) yes
CR1 O3 C20 165.2(3) yes
CR1 O4 C27 116.7(2) yes
CR1 N1 C50 121.2(3) yes
CR1 N1 C46 122.3(3) yes
C46 N1 C50 116.4(4) yes
C55 N2 C56 119.0(3) yes
C51 N2 C56 119.4(3) yes
C51 N2 C55 121.5(3) yes
C57 N3 C61 116.3(6) yes
O1 C1 C6 119.1(2) yes
O1 C1 C2 121.2(3) yes
C2 C1 C6 119.6(2) yes
C1 C2 C28 119.7(2) yes
C1 C2 C3 118.7(3) yes
C3 C2 C28 121.5(2) yes
C2 C3 C4 122.6(2) yes
C3 C4 C29 122.3(3) yes
C3 C4 C5 117.2(3) yes
C5 C4 C29 120.6(3) yes
C4 C5 C6 122.0(3) yes
C1 C6 C5 118.9(3) yes
C5 C6 C7 122.3(3) yes
C1 C6 C7 118.8(3) yes
C6 C7 C8 113.4(2) yes
C7 C8 C13 122.9(3) yes
C7 C8 C9 118.8(3) yes
C9 C8 C13 118.2(3) yes
C8 C9 C10 122.7(3) yes
C9 C10 C33 120.8(3) yes
C9 C10 C11 116.7(3) yes
C11 C10 C33 122.5(3) yes
C10 C11 C12 123.2(3) yes
C11 C12 C14 119.0(3) yes
C11 C12 C13 117.7(3) yes
C13 C12 C14 123.3(3) yes
C8 C13 C12 121.4(3) yes
O2 C13 C12 120.3(3) yes
O2 C13 C8 118.2(3) yes
C12 C14 C15 115.6(2) yes
C14 C15 C20 118.3(3) yes
C14 C15 C16 122.4(3) yes
C16 C15 C20 119.3(3) yes
C15 C16 C17 122.2(3) yes
C16 C17 C37 123.1(3) yes
C16 C17 C18 116.9(3) yes
C18 C17 C37 119.9(3) yes
C17 C18 C19 123.3(3) yes
C18 C19 C21 123.3(3) yes
C18 C19 C20 117.8(3) yes
C20 C19 C21 119.0(3) yes
C15 C20 C19 120.3(3) yes
O3 C20 C19 121.7(3) yes
O3 C20 C15 118.0(3) yes
C19 C21 C22 113.7(3) yes
C21 C22 C27 121.0(3) yes
C21 C22 C23 119.0(3) yes
C23 C22 C27 120.0(2) yes
C22 C23 C24 123.1(3) yes
C23 C24 C41 122.9(3) yes
C23 C24 C25 115.7(3) yes
C25 C24 C41 121.3(3) yes
C24 C25 C26 123.4(3) yes
C25 C26 C28 119.9(2) yes
C25 C26 C27 119.5(3) yes
C27 C26 C28 120.6(3) yes
C22 C27 C26 118.0(3) yes
O4 C27 C26 120.5(3) yes
O4 C27 C22 121.4(2) yes
C2 C28 C26 117.9(3) yes
C4 C29 C32B 106.7(8) yes
C4 C29 C31B 111.8(8) yes
C4 C29 C30B 116.3(8) yes
C4 C29 C32A 113.1(4) yes
C4 C29 C31A 107.7(4) yes
C4 C29 C30A 109.7(4) yes
C31B C29 C32B 103(1) yes
C30B C29 C32B 108(1) yes
C30B C29 C31B 110(1) yes
C32A C29 C32B 52.0(8) yes
C32A C29 C31B 52.4(8) yes
C32A C29 C30B 130.4(9) yes
C31A C29 C32B 144.9(8) yes
C31A C29 C31B 56.7(7) yes
C31A C29 C30B 61.9(9) yes
C31A C29 C32A 106.6(5) yes
C30A C29 C32B 67.6(8) yes
C30A C29 C31B 138.3(8) yes
C30A C29 C30B 45.2(9) yes
C30A C29 C32A 112.7(5) yes
C30A C29 C31A 106.6(5) yes
C29 C30A C32B 58.8(8) yes
C29 C30A C30B 65(1) yes
C30B C30A C32B 118(1) yes
C29 C31A C31B 59.4(8) yes
C29 C31A C30B 55.9(8) yes
C30B C31A C31B 107(1) yes
C29 C32A C32B 68.7(9) yes
C29 C32A C31B 64.4(9) yes
C31B C32A C32B 131(1) yes
C30A C30B C31A 131(2) yes
C29 C30B C31A 62.2(9) yes
C29 C30B C30A 70(1) yes
C31A C31B C32A 123(1) yes
C29 C31B C32A 63.2(9) yes
C29 C31B C31A 63.8(8) yes
C30A C32B C32A 107(1) yes
C29 C32B C32A 59.3(8) yes
C29 C32B C30A 53.5(7) yes
C10 C33 C36B 115.0(6) yes
C10 C33 C35B 107.2(4) yes
C10 C33 C34B 110.1(5) yes
C10 C33 C36A 110.3(6) yes
C10 C33 C35A 114.8(7) yes
C10 C33 C34A 107.7(5) yes
C35B C33 C36B 108.2(6) yes
C34B C33 C36B 111.3(7) yes
C34B C33 C35B 104.3(6) yes
C36A C33 C36B 43.5(7) yes
C36A C33 C35B 68.8(7) yes
C36A C33 C34B 139.1(7) yes
C35A C33 C36B 130.1(8) yes
C35A C33 C35B 53.3(8) yes
C35A C33 C34B 51.7(8) yes
C35A C33 C36A 113.8(9) yes
C34A C33 C36B 60.7(7) yes
C34A C33 C35B 144.6(6) yes
C34A C33 C34B 57.8(6) yes
C34A C33 C36A 103.6(7) yes
C34A C33 C35A 105.7(8) yes
C33 C34A C36B 57.6(7) yes
C33 C34A C34B 61.4(7) yes
C34B C34A C36B 112(1) yes
C33 C35A C35B 67.0(9) yes
C33 C35A C34B 67.7(9) yes
C34B C35A C35B 134(1) yes
C33 C36A C36B 66.4(9) yes
C33 C36A C35B 56.6(6) yes
C35B C36A C36B 118(1) yes
C34A C34B C35A 117(1) yes
C33 C34B C35A 60.6(9) yes
C33 C34B C34A 60.8(6) yes
C35A C35B C36A 107(1) yes
C33 C35B C36A 54.6(6) yes
C33 C35B C35A 59.7(8) yes
C34A C36B C36A 131(1) yes
C33 C36B C36A 70(1) yes
C33 C36B C34A 61.7(7) yes
C17 C37 C40 110.4(3) yes
C17 C37 C39 112.4(3) yes
C17 C37 C38 108.3(3) yes
C39 C37 C40 107.6(3) yes
C38 C37 C40 109.3(3) yes
C38 C37 C39 108.9(3) yes
C24 C41 C44 108.5(3) yes
C24 C41 C43 112.9(3) yes
C24 C41 C42 112.2(4) yes
C43 C41 C44 107.5(4) yes
C42 C41 C44 109.4(5) yes
C42 C41 C43 106.2(4) yes
N1 C46 C47 123.4(6) yes
C46 C47 C48 119.9(8) yes
C47 C48 C49 118.4(7) yes
C48 C49 C50 119.2(7) yes
N1 C50 C49 122.7(6) yes
N2 C51 C52 119.4(3) yes
C51 C52 C53 120.0(4) yes
C52 C53 C54 119.4(4) yes
C53 C54 C55 119.0(3) yes
N2 C55 C54 120.6(3) yes
N3 C57 C58 123.3(6) yes
C57 C58 C59 119.1(6) yes
C58 C59 C60 117.7(6) yes
C59 C60 C61 119.4(7) yes
N3 C61 C60 124.1(8) yes

loop_
_geom_bond_atom_site_label_1
_geom_bond_atom_site_label_2
_geom_bond_distance
_geom_bond_publ_flag
CR1 CL1 2.337(1) yes
CR1 O1 1.886(2) yes
CR1 O2 2.239(2) yes
CR1 O3 1.866(3) yes
CR1 O4 1.911(2) yes
CR1 N1 2.161(3) yes
O1 C1 1.332(4) yes
O2 C13 1.411(3) yes
O2 C45 1.437(4) yes
O3 C20 1.299(5) yes
O4 C27 1.354(3) yes
N1 C46 1.300(7) yes
N1 C50 1.334(6) yes
N2 C51 1.345(5) yes
N2 C55 1.343(4) yes
N2 C56 1.471(5) yes
N3 C57 1.33(0) yes
N3 C61 1.30(1) yes
C1 C2 1.401(4) yes
C1 C6 1.413(5) yes
C2 C3 1.388(4) yes
C2 C28 1.516(5) yes
C3 C4 1.394(5) yes
C4 C5 1.400(4) yes
C4 C29 1.533(5) yes
C5 C6 1.387(4) yes
C6 C7 1.507(4) yes
C7 C8 1.516(4) yes
C8 C9 1.388(4) yes
C8 C13 1.396(4) yes
C9 C10 1.394(5) yes
C10 C11 1.393(5) yes
C10 C33 1.531(4) yes
C11 C12 1.389(4) yes
C12 C13 1.397(4) yes
C12 C14 1.520(4) yes
C14 C15 1.522(5) yes
C15 C16 1.385(5) yes
C15 C20 1.404(4) yes
C16 C17 1.391(5) yes
C17 C18 1.400(4) yes
C17 C37 1.535(5) yes
C18 C19 1.388(4) yes
C19 C20 1.408(5) yes
C19 C21 1.515(4) yes
C21 C22 1.517(4) yes
C22 C23 1.389(4) yes
C22 C27 1.408(5) yes
C23 C24 1.395(4) yes
C24 C25 1.399(5) yes
C24 C41 1.537(5) yes
C25 C26 1.387(4) yes
C26 C27 1.417(4) yes
C26 C28 1.515(5) yes
C29 C30A 1.514(7) yes
C29 C31A 1.57(1) yes
C29 C32A 1.488(9) yes
C29 C30B 1.47(2) yes
C29 C31B 1.50(1) yes
C29 C32B 1.61(2) yes
C30A C30B 1.15(2) yes
C30A C32B 1.74(2) yes
C31A C30B 1.56(1) yes
C31A C31B 1.46(2) yes
C32A C31B 1.32(2) yes
C32A C32B 1.36(1) yes
C33 C34A 1.55(1) yes
C33 C35A 1.46(1) yes
C33 C36A 1.52(1) yes
C33 C34B 1.56(1) yes
C33 C35B 1.56(1) yes
C33 C36B 1.48(1) yes
C34A C34B 1.50(1) yes
C34A C36B 1.53(1) yes
C35A C34B 1.32(2) yes
C35A C35B 1.36(1) yes
C36A C35B 1.74(1) yes
C36A C36B 1.12(2) yes
C37 C38 1.535(5) yes
C37 C39 1.527(5) yes
C37 C40 1.528(6) yes
C41 C42 1.489(9) yes
C41 C43 1.508(7) yes
C41 C44 1.494(8) yes
C46 C47 1.386(8) yes
C47 C48 1.31(1) yes
C48 C49 1.37(1) yes
C49 C50 1.366(9) yes
C51 C52 1.368(6) yes
C52 C53 1.381(6) yes
C53 C54 1.381(6) yes
C54 C55 1.367(6) yes
C57 C58 1.37(1) yes
C58 C59 1.35(1) yes
C59 C60 1.36(1) yes
C60 C61 1.36(1) yes
